data_1566083
loop_
_publ_author_name
'Shaw, Bikash Kumar'
'Bennett, Thomas Douglas'
'Castillo Blas, Celia'
'Thorne, Michael Francis'
'G\'omez, Mar\'ia Laura R\'ios'
'Forrest, Thomas'
'Keen, David A.'
'Diaz-Lopez, Maria'
'Chater, Philip A.'
'McHugh, Lauren Nicole'

_publ_section_title
;
 Principles of Melting in Hybrid Organic-Inorganic Perovskite and
 Polymorphic ABX3 Structures
;
_journal_name_full 'Chemical Science'
_journal_paper_doi 10.1039/D1SC07080K
_journal_year 2022
_chemical_formula_moiety '0.13(C48 Fe8 N72), 0.25(C32.02 H72.2 N2), 0.5(C16 H35.64 N)'
_chemical_formula_sum 'C22.01 H35.86 Fe N10'
_chemical_formula_weight 496.39
_space_group_crystal_system orthorhombic
_space_group_IT_number 18
_space_group_name_Hall 'P 2 2ab'
_space_group_name_H-M_alt 'P 21 21 2'
_atom_sites_solution_hydrogens geom
_atom_sites_solution_primary direct
_audit_creation_date 2020-08-29
_audit_creation_method
;
Olex2 1.2
(compiled 2018.05.29 svn.r3508 for OlexSys, GUI svn.r5506)
;
_audit_update_record
;
2020-08-31 deposited with the CCDC.	2022-01-18 downloaded from the CCDC.
;
_cell_angle_alpha 90
_cell_angle_beta 90
_cell_angle_gamma 90
_cell_formula_units_Z 8
_cell_length_a 15.7971(7)
_cell_length_b 15.8093(9)
_cell_length_c 21.4138(11)
_cell_measurement_reflns_used 8450
_cell_measurement_temperature 240
_cell_measurement_theta_max 64.632
_cell_measurement_theta_min 3.475
_cell_volume 5347.9(5)
_computing_cell_refinement 'SAINT V8.38A (?, 2016)'
_computing_data_reduction 'SAINT V8.38A (?, 2016)'
_computing_molecular_graphics 'Olex2 (Dolomanov et al., 2009)'
_computing_publication_material 'Olex2 (Dolomanov et al., 2009)'
_computing_structure_refinement 'XL (Sheldrick, 2008)'
_computing_structure_solution 'XS (Sheldrick, 2008)'
_diffrn_ambient_temperature 240
_diffrn_measured_fraction_theta_full 0.991
_diffrn_measured_fraction_theta_max 0.991
_diffrn_measurement_device_type 'Vantec 500'
_diffrn_measurement_method '\f and \w scans'
_diffrn_radiation_type CuK\a
_diffrn_radiation_wavelength 1.54178
_diffrn_reflns_av_R_equivalents 0.1126
_diffrn_reflns_av_unetI/netI 0.0817
_diffrn_reflns_Laue_measured_fraction_full 0.991
_diffrn_reflns_Laue_measured_fraction_max 0.991
_diffrn_reflns_limit_h_max 18
_diffrn_reflns_limit_h_min -18
_diffrn_reflns_limit_k_max 18
_diffrn_reflns_limit_k_min -17
_diffrn_reflns_limit_l_max 25
_diffrn_reflns_limit_l_min -25
_diffrn_reflns_number 55212
_diffrn_reflns_point_group_measured_fraction_full 0.992
_diffrn_reflns_point_group_measured_fraction_max 0.992
_diffrn_reflns_theta_full 65.338
_diffrn_reflns_theta_max 65.338
_diffrn_reflns_theta_min 2.063
_diffrn_standards_number 0
_exptl_absorpt_coefficient_mu 4.747
_exptl_absorpt_correction_T_max 1.0000
_exptl_absorpt_correction_T_min 0.6634
_exptl_absorpt_correction_type multi-scan
_exptl_absorpt_process_details
'SADABS-2016/2 (Bruker,2016/2) was used for absorption correction. wR2(int) was 0.1429 before and 0.0966 after correction. The Ratio of minimum to maximum transmission is 0.6634. The \l/2 correction factor is Not present.'
_exptl_crystal_colour 'yellowish colourless'
_exptl_crystal_colour_modifier yellowish
_exptl_crystal_colour_primary colourless
_exptl_crystal_density_diffrn 1.233
_exptl_crystal_description prism
_exptl_crystal_F_000 2111
_exptl_crystal_size_max 0.1
_exptl_crystal_size_mid 0.06
_exptl_crystal_size_min 0.06
_refine_diff_density_max 0.534
_refine_diff_density_min -0.582
_refine_diff_density_rms 0.130
_refine_ls_abs_structure_details
;
 Refined as an inversion twin.
;
_refine_ls_abs_structure_Flack 0.07(3)
_refine_ls_extinction_coef 0.0008(2)
_refine_ls_extinction_expression Fc^*^=kFc[1+0.001xFc^2^\l^3^/sin(2\q)]^-1/4^
_refine_ls_extinction_method 'SHELXL-2014/7 (Sheldrick 2014'
_refine_ls_goodness_of_fit_ref 1.048
_refine_ls_hydrogen_treatment constr
_refine_ls_matrix_type full
_refine_ls_number_parameters 626
_refine_ls_number_reflns 9065
_refine_ls_number_restraints 6
_refine_ls_restrained_S_all 1.048
_refine_ls_R_factor_all 0.1405
_refine_ls_R_factor_gt 0.1063
_refine_ls_shift/su_max 0.000
_refine_ls_shift/su_mean 0.000
_refine_ls_structure_factor_coef Fsqd
_refine_ls_weighting_details 'w=1/[\s^2^(Fo^2^)+(0.1523P)^2^+21.3446P] where P=(Fo^2^+2Fc^2^)/3'
_refine_ls_weighting_scheme calc
_refine_ls_wR_factor_gt 0.2999
_refine_ls_wR_factor_ref 0.3279
_reflns_Friedel_coverage 0.806
_reflns_Friedel_fraction_full 0.993
_reflns_Friedel_fraction_max 0.993
_reflns_number_gt 6196
_reflns_number_total 9065
_reflns_threshold_expression 'I > 2\s(I)'
_cod_data_source_file d1sc07080k2.cif
_cod_data_source_block celiap21212
_cod_database_code 1566083
_shelx_shelxl_version_number 2014/7
_shelx_space_group_comment
;
The symmetry employed for this shelxl refinement is uniquely defined
by the following loop, which should always be used as a source of
symmetry information in preference to the above space-group names.
They are only intended as comments.
;
_shelx_estimated_absorpt_t_max 0.764
_shelx_estimated_absorpt_t_min 0.648
_olex2_refinement_description
;
1. Twinned data refinement
 Scales: 0.93(3)
 0.07(3)
2. Fixed Uiso
 At 1.2 times of:
  All C(H,H) groups, All C(H,H,H,H) groups
 At 1.5 times of:
  All C(H,H,H) groups, All C(H,H,H,H,H,H) groups
3. Rigid bond restraints
 N11
 with sigma for 1-2 distances of 0.05 and sigma for 1-3 distances of 0.05
4. Uiso/Uaniso restraints and constraints
Uanis(C62B) \\sim Ueq: with sigma of 0.001 and sigma for terminal atoms of 0.2
Uiso(C51B) = Uiso(C51A)
Uanis(C54B) = Uanis(C54A)
Uanis(C50A) = Uanis(C62B)
Uanis(C72) = Uanis(C71B)
5. Others
 Sof(C55B)=Sof(H55A)=Sof(H55B)=Sof(H55C)=1-FVAR(1)
 Sof(C55A)=Sof(H55D)=Sof(H55E)=Sof(H55F)=FVAR(1)
 Sof(H42C)=Sof(H42D)=Sof(C43A)=Sof(H43A)=Sof(H43B)=Sof(H43C)=1-FVAR(2)
 Sof(H42A)=Sof(H42B)=Sof(C43B)=Sof(H43D)=Sof(H43E)=Sof(H43F)=FVAR(2)
 Sof(C51B)=Sof(H51A)=Sof(H51B)=1-FVAR(3)
 Sof(C51A)=Sof(H51C)=Sof(H51D)=Sof(H51E)=FVAR(3)
 Fixed Sof: C63B(0.33333) H63A(0.33333) H63B(0.33333) H63C(0.33333) C62A(0.67)
 H62A(0.67) H62B(0.67) H70C(0.7) H70D(0.7) H70A(0.33333) H70B(0.33333)
 H53C(0.5) H53D(0.5) H53A(0.5) H53B(0.5) C50A(0.33333) H50A(0.33333)
 H50B(0.33333) C50B(0.67) H50C(0.67) H50D(0.67) C54B(0.5) H54A(0.5) H54B(0.5)
 H72D(0.67) H72E(0.67) H72F(0.67) H72A(0.33333) H72B(0.33333) H72C(0.33333)
 C71B(0.67) H71A(0.67) H71B(0.67) C54A(0.5) H54C(0.5) H54D(0.5) C62B(0.33333)
 H62C(0.33333) H62D(0.33333) C71A(0.33333) H71C(0.33333) H71D(0.33333)
 C63A(0.67) H63D(0.67) H63E(0.67) H63F(0.67)
6.a Secondary CH2 refined with riding coordinates:
 C61(H61A,H61B), C60(H60A,H60B), C66(H66A,H66B), C62A(H62A,H62B), C48(H48A,
 H48B), C70(H70C,H70D), C70(H70A,H70B), C40(H40A,H40B), C42(H42C,H42D),
 C42(H42A,H42B), C69(H69A,H69B), C65(H65A,H65B), C53(H53C,H53D), C53(H53A,H53B),
  C50A(H50A,H50B), C52(H52A,H52B), C45(H45A,H45B), C50B(H50C,H50D), C49(H49A,
 H49B), C44(H44A,H44B), C54B(H54A,H54B), C46(H46A,H46B), C73(H73A,H73B),
 C75(H75A,H75B), C71B(H71A,H71B), C74(H74A,H74B), C67(H67A,H67B), C51B(H51A,
 H51B), C54A(H54C,H54D), C41(H41A,H41B), C62B(H62C,H62D), C71A(H71C,H71D)
6.b Idealised Me refined as rotating group:
 C63B(H63A,H63B,H63C), C55B(H55A,H55B,H55C), C47(H47A,H47B,H47C), C72(H72D,
 H72E,H72F), C72(H72A,H72B,H72C), C76(H76A,H76B,H76C), C43A(H43A,H43B,H43C),
 C68(H68A,H68B,H68C), C63A(H63D,H63E,H63F), C55A(H55D,H55E,H55F), C43B(H43D,
 H43E,H43F), C51A(H51C,H51D,H51E)
;
_olex2_submission_special_instructions 'No special instructions were received'

loop_
_space_group_symop_operation_xyz
'x, y, z'
'-x, -y, z'
'x+1/2, -y+1/2, -z'
'-x+1/2, y+1/2, -z'

loop_
_atom_site_label
_atom_site_type_symbol
_atom_site_fract_x
_atom_site_fract_y
_atom_site_fract_z
_atom_site_U_iso_or_equiv
_atom_site_adp_type
_atom_site_occupancy
_atom_site_site_symmetry_order
_atom_site_calc_flag
_atom_site_refinement_flags_posn
_atom_site_refinement_flags_adp
_atom_site_refinement_flags_occupancy
_atom_site_disorder_assembly
_atom_site_disorder_group
Fe1 Fe 0.0000 0.5000 0.68218(10) 0.0322(6) Uani 1 2 d S T P . .
Fe2 Fe 0.5000 1.0000 0.67252(10) 0.0350(6) Uani 1 2 d S T P . .
Fe3 Fe 1.0000 1.0000 0.82237(10) 0.0364(7) Uani 1 2 d S T P . .
Fe4 Fe 0.5000 0.5000 0.82290(10) 0.0353(6) Uani 1 2 d S T P . .
N12 N -0.0010(9) 0.5924(7) 0.6053(5) 0.056(3) Uani 1 1 d . . . . .
N6 N 0.5087(9) 0.8970(7) 0.7405(5) 0.054(3) Uani 1 1 d . . . . .
N16 N 0.4045(6) 0.4992(9) 0.8970(5) 0.057(3) Uani 1 1 d . . . . .
N13 N 0.0099(9) 0.3996(7) 0.7482(5) 0.055(3) Uani 1 1 d . . . . .
N7 N 0.5100(8) 0.9100(8) 0.5978(5) 0.055(3) Uani 1 1 d . . . . .
N8 N 0.6364(8) 1.0090(9) 0.6785(5) 0.062(3) Uani 1 1 d . . . . .
N10 N 0.8975(7) 1.0064(9) 0.7543(5) 0.056(3) Uani 1 1 d . . . . .
N15 N 0.0091(8) 0.1350(9) 0.8202(5) 0.061(3) Uani 1 1 d . . . . .
N1 N 0.1346(6) 0.5115(7) 0.6848(5) 0.050(3) Uani 1 1 d . . . . .
N4 N 0.5139(7) 0.6366(7) 0.8185(5) 0.048(3) Uani 1 1 d . . . . .
N3 N 0.3992(7) 0.5120(9) 0.7580(5) 0.056(3) Uani 1 1 d . . . . .
N18 N 0.4114(6) 0.4884(8) 1.1013(5) 0.049(3) Uani 1 1 d . . . . .
C1 C 0.0182(9) 0.6164(8) 0.5574(7) 0.049(3) Uani 1 1 d . . . . .
C2 C 0.0096(9) 0.3441(8) 0.7819(6) 0.046(3) Uani 1 1 d . . . . .
C12 C 0.8434(8) 1.0122(10) 0.7211(6) 0.053(3) Uani 1 1 d . . . . .
C11 C 0.7090(7) 1.0130(9) 0.6818(5) 0.044(3) Uani 1 1 d . . . . .
N14 N 0.0082(11) 0.2887(9) 0.8271(5) 0.079(4) Uani 1 1 d . . . . .
C4 C 0.2061(10) 0.5201(8) 0.6861(6) 0.050(3) Uani 1 1 d . . . . .
N9 N 0.7866(8) 1.0175(12) 0.6751(6) 0.085(5) Uani 1 1 d . . . . .
C3 C 0.0109(9) 0.2071(9) 0.8190(5) 0.045(3) Uani 1 1 d . . . . .
C8 C 0.5207(8) 0.7079(10) 0.8144(6) 0.051(4) Uani 1 1 d . . . . .
N2 N 0.2905(7) 0.5278(10) 0.6779(6) 0.072(4) Uani 1 1 d . . . . .
C9 C 0.5200(8) 0.8425(9) 0.7737(6) 0.046(3) Uani 1 1 d . . . . .
N5 N 0.5343(10) 0.7876(7) 0.8190(6) 0.069(4) Uani 1 1 d . . . . .
N11 N 0.0396(11) 0.6543(8) 0.5056(6) 0.082(4) Uani 1 1 d . U . A 1
C10 C 0.5219(9) 0.8830(7) 0.5476(6) 0.048(3) Uani 1 1 d . . . . .
C5 C 0.3436(8) 0.5164(9) 0.7232(7) 0.050(3) Uani 1 1 d . . . . .
N60 N 0.2228(8) 0.2568(8) 0.1326(6) 0.057(3) Uani 1 1 d . . . . .
C61 C 0.2637(15) 0.2513(12) 0.2469(10) 0.091(8) Uani 1 1 d . . . . .
H61A H 0.3070 0.2070 0.2451 0.109 Uiso 1 1 calc R . . B 1
H61B H 0.2920 0.3048 0.2370 0.109 Uiso 1 1 calc R . . B 1
C60 C 0.2019(10) 0.2341(12) 0.1964(9) 0.076(5) Uani 1 1 d . . . C 1
H60A H 0.1896 0.1734 0.1970 0.091 Uiso 1 1 calc R . . C 1
H60B H 0.1492 0.2634 0.2072 0.091 Uiso 1 1 calc R . . C 1
C66 C 0.2983(16) 0.1115(14) 0.1176(12) 0.117(9) Uani 1 1 d . . . . .
H66A H 0.3011 0.0983 0.1622 0.141 Uiso 1 1 calc R . . . .
H66B H 0.2442 0.0900 0.1017 0.141 Uiso 1 1 calc R . . . .
N40 N 0.2564(8) 0.2749(8) 0.6310(6) 0.054(3) Uani 1 1 d . . . . .
C63B C 0.274(3) 0.255(3) 0.369(2) 0.055(11) Uiso 0.3333 1 d . . . C 2
H63A H 0.2555 0.2892 0.4039 0.083 Uiso 0.3333 1 calc GR . . C 2
H63B H 0.3212 0.2830 0.3482 0.083 Uiso 0.3333 1 calc GR . . C 2
H63C H 0.2918 0.2000 0.3834 0.083 Uiso 0.3333 1 calc GR . . C 2
C62A C 0.237(2) 0.256(2) 0.3060(15) 0.080(10) Uani 0.67 1 d . . . C 1
H62A H 0.1907 0.2158 0.3120 0.096 Uiso 0.67 1 calc R . . C 1
H62B H 0.2145 0.3131 0.3134 0.096 Uiso 0.67 1 calc R . . C 1
C48 C 0.2275(12) 0.3518(10) 0.5914(6) 0.067(4) Uani 1 1 d . . . . .
H48A H 0.2581 0.4020 0.6059 0.080 Uiso 1 1 calc R . . . .
H48B H 0.1671 0.3615 0.5992 0.080 Uiso 1 1 calc R . . . .
C70 C 0.1537(17) 0.240(2) 0.0235(9) 0.132(10) Uani 1 1 d . . . . .
H70C H 0.2043 0.2123 0.0069 0.158 Uiso 0.7 1 calc R . . D 2
H70D H 0.1572 0.3008 0.0140 0.158 Uiso 0.7 1 calc R . . D 2
H70A H 0.1811 0.1894 0.0068 0.158 Uiso 0.3333 1 calc R . . E 1
H70B H 0.1946 0.2864 0.0183 0.158 Uiso 0.3333 1 calc R . . E 1
C40 C 0.2320(11) 0.2992(10) 0.6980(6) 0.058(4) Uani 1 1 d . . . . .
H40A H 0.2601 0.3525 0.7087 0.070 Uiso 1 1 calc R . . . .
H40B H 0.1708 0.3092 0.6996 0.070 Uiso 1 1 calc R . . . .
C42 C 0.2425(17) 0.267(2) 0.8108(11) 0.155(13) Uani 1 1 d . . . . .
H42C H 0.2781 0.3176 0.8119 0.186 Uiso 0.54(9) 1 calc R . . F 2
H42D H 0.1841 0.2877 0.8106 0.186 Uiso 0.54(9) 1 calc R . . F 2
H42A H 0.1861 0.2918 0.8157 0.186 Uiso 0.46(9) 1 calc R . . F 1
H42B H 0.2853 0.3096 0.8210 0.186 Uiso 0.46(9) 1 calc R . . F 1
C69 C 0.1467(9) 0.2266(13) 0.0911(7) 0.071(5) Uani 1 1 d . . . . .
H69A H 0.1386 0.1659 0.0983 0.085 Uiso 1 1 calc R . . . .
H69B H 0.0955 0.2554 0.1057 0.085 Uiso 1 1 calc R . . . .
C65 C 0.3004(9) 0.2111(13) 0.1091(8) 0.075(5) Uani 1 1 d . . . . .
H65A H 0.3501 0.2333 0.1310 0.090 Uiso 1 1 calc R . . . .
H65B H 0.3075 0.2238 0.0646 0.090 Uiso 1 1 calc R . . . .
C53 C 0.4065(13) 0.3305(16) 0.6458(15) 0.123(9) Uani 1 1 d . . . . .
H53C H 0.3759 0.3800 0.6616 0.148 Uiso 0.5 1 calc R . . G 2
H53D H 0.4474 0.3109 0.6771 0.148 Uiso 0.5 1 calc R . . G 2
H53A H 0.3896 0.3837 0.6259 0.148 Uiso 0.5 1 calc R . . H 1
H53B H 0.4002 0.3377 0.6911 0.148 Uiso 0.5 1 calc R . . H 1
C50A C 0.224(5) 0.411(4) 0.479(3) 0.069(12) Uani 0.3333 1 d . . . I 1
H50A H 0.1641 0.4076 0.4683 0.083 Uiso 0.3333 1 calc R . . I 1
H50B H 0.2557 0.3990 0.4403 0.083 Uiso 0.3333 1 calc R . . I 1
C52 C 0.3472(12) 0.2604(10) 0.6241(9) 0.075(5) Uani 1 1 d . . . . .
H52A H 0.3587 0.2495 0.5798 0.090 Uiso 1 1 calc R . . . .
H52B H 0.3616 0.2088 0.6471 0.090 Uiso 1 1 calc R . . . .
C45 C 0.1164(12) 0.1987(15) 0.6157(11) 0.099(7) Uani 1 1 d . . . . .
H45A H 0.0957 0.2505 0.5956 0.119 Uiso 1 1 calc R . . . .
H45B H 0.1014 0.2022 0.6600 0.119 Uiso 1 1 calc R . . . .
C55B C 0.532(3) 0.335(4) 0.585(2) 0.098(17) Uiso 0.52(6) 1 d . . . J 2
H55A H 0.5597 0.3491 0.6236 0.147 Uiso 0.52(6) 1 calc GR . . J 2
H55B H 0.5521 0.3721 0.5519 0.147 Uiso 0.52(6) 1 calc GR . . J 2
H55C H 0.5450 0.2767 0.5737 0.147 Uiso 0.52(6) 1 calc GR . . J 2
C47 C -0.0113(16) 0.1286(18) 0.5940(14) 0.132(10) Uani 1 1 d . . . . .
H47A H -0.0228 0.1531 0.6347 0.198 Uiso 1 1 calc GR . . . .
H47B H -0.0373 0.0731 0.5915 0.198 Uiso 1 1 calc GR . . . .
H47C H -0.0345 0.1648 0.5617 0.198 Uiso 1 1 calc GR . . . .
C50B C 0.1906(19) 0.433(4) 0.492(2) 0.15(2) Uani 0.67 1 d . . . I 2
H50C H 0.1611 0.4270 0.4516 0.176 Uiso 0.67 1 calc R . . I 2
H50D H 0.1593 0.4665 0.5223 0.176 Uiso 0.67 1 calc R . . I 2
C49 C 0.2411(18) 0.3430(14) 0.5198(9) 0.110(8) Uani 1 1 d . . . . .
H49A H 0.3003 0.3267 0.5134 0.132 Uiso 1 1 calc R . . I 1
H49B H 0.2064 0.2952 0.5058 0.132 Uiso 1 1 calc R . . I 1
C44 C 0.2141(12) 0.1975(11) 0.6106(11) 0.087(6) Uani 1 1 d . . . . .
H44A H 0.2357 0.1502 0.6355 0.104 Uiso 1 1 calc R . . . .
H44B H 0.2295 0.1868 0.5669 0.104 Uiso 1 1 calc R . . . .
C54B C 0.441(3) 0.344(3) 0.592(3) 0.127(16) Uani 0.5 1 d . . . J 2
H54A H 0.4270 0.4022 0.5791 0.152 Uiso 0.5 1 calc R . . J 2
H54B H 0.4144 0.3064 0.5614 0.152 Uiso 0.5 1 calc R . . J 2
C72 C 0.000(2) 0.246(3) 0.0012(11) 0.184(15) Uani 1 1 d . . . . .
H72D H -0.0437 0.2149 0.0231 0.277 Uiso 0.67 1 calc GR . . K 2
H72E H -0.0215 0.2659 -0.0384 0.277 Uiso 0.67 1 calc GR . . K 2
H72F H 0.0179 0.2938 0.0264 0.277 Uiso 0.67 1 calc GR . . K 2
H72A H 0.0008 0.1928 0.0239 0.277 Uiso 0.3333 1 calc GR . . L 1
H72B H -0.0409 0.2429 -0.0323 0.277 Uiso 0.3333 1 calc GR . . L 1
H72C H -0.0148 0.2914 0.0295 0.277 Uiso 0.3333 1 calc GR . . L 1
C76 C 0.385(3) 0.0284(19) -0.080(2) 0.24(2) Uani 1 1 d . . . . .
H76A H 0.3565 0.0322 -0.0401 0.354 Uiso 1 1 calc GR . . . .
H76B H 0.4080 0.0832 -0.0913 0.354 Uiso 1 1 calc GR . . . .
H76C H 0.4299 -0.0129 -0.0779 0.354 Uiso 1 1 calc GR . . . .
C46 C 0.0684(18) 0.1217(14) 0.5865(14) 0.126(10) Uani 1 1 d . . . . .
H46A H 0.0812 0.1184 0.5418 0.151 Uiso 1 1 calc R . . . .
H46B H 0.0881 0.0693 0.6061 0.151 Uiso 1 1 calc R . . . .
C73 C 0.2420(13) 0.3484(12) 0.1227(10) 0.087(6) Uani 1 1 d . . . . .
H73A H 0.2943 0.3621 0.1451 0.105 Uiso 1 1 calc R . . . .
H73B H 0.2526 0.3577 0.0781 0.105 Uiso 1 1 calc R . . . .
C75 C 0.1875(17) 0.498(2) 0.1364(16) 0.177(16) Uani 1 1 d . . . . .
H75A H 0.2453 0.5112 0.1231 0.212 Uiso 1 1 calc R . . . .
H75B H 0.1761 0.5264 0.1761 0.212 Uiso 1 1 calc R . . . .
C71B C 0.064(4) 0.197(4) -0.008(2) 0.184(15) Uani 0.67 1 d . . . M 2
H71A H 0.0716 0.1891 -0.0533 0.221 Uiso 0.67 1 calc R . . M 2
H71B H 0.0529 0.1417 0.0105 0.221 Uiso 0.67 1 calc R . . M 2
C74 C 0.1765(17) 0.4064(16) 0.1428(13) 0.118(9) Uani 1 1 d . . . . .
H74A H 0.1658 0.3950 0.1871 0.142 Uiso 1 1 calc R . . . .
H74B H 0.1247 0.3913 0.1202 0.142 Uiso 1 1 calc R . . . .
C13 C 0.3843(9) 0.4851(14) 1.0518(7) 0.077(6) Uani 1 1 d . . . . .
C14 C 0.3831(8) 0.4848(14) 0.9458(7) 0.070(5) Uani 1 1 d . . . . .
N17 N 0.3483(8) 0.4588(11) 0.9980(5) 0.076(4) Uani 1 1 d . . . . .
C43A C 0.252(2) 0.233(3) 0.869(2) 0.078(16) Uiso 0.54(9) 1 d . . . F 2
H43A H 0.2744 0.1765 0.8657 0.117 Uiso 0.54(9) 1 calc GR . . F 2
H43B H 0.1971 0.2314 0.8896 0.117 Uiso 0.54(9) 1 calc GR . . F 2
H43C H 0.2902 0.2682 0.8932 0.117 Uiso 0.54(9) 1 calc GR . . F 2
C68 C 0.3642(15) -0.0267(17) 0.0998(15) 0.149(13) Uani 1 1 d . . . . .
H68A H 0.4144 -0.0544 0.0837 0.224 Uiso 1 1 calc GR . . . .
H68B H 0.3143 -0.0510 0.0805 0.224 Uiso 1 1 calc GR . . . .
H68C H 0.3613 -0.0346 0.1447 0.224 Uiso 1 1 calc GR . . . .
C67 C 0.3682(15) 0.0671(16) 0.0851(14) 0.121(9) Uani 1 1 d . . . . .
H67A H 0.4227 0.0902 0.0989 0.145 Uiso 1 1 calc R . . . .
H67B H 0.3634 0.0758 0.0400 0.145 Uiso 1 1 calc R . . . .
C51B C 0.285(4) 0.447(4) 0.489(3) 0.103(9) Uiso 0.37(3) 1 d . . . I 2
H51A H 0.3101 0.4869 0.5186 0.124 Uiso 0.37(3) 1 calc R . . I 2
H51B H 0.3119 0.4470 0.4473 0.124 Uiso 0.37(3) 1 calc R . . I 2
C54A C 0.498(3) 0.314(2) 0.631(3) 0.127(16) Uani 0.5 1 d . . . J 1
H54C H 0.5025 0.2698 0.5990 0.152 Uiso 0.5 1 calc R . . J 1
H54D H 0.5273 0.2934 0.6688 0.152 Uiso 0.5 1 calc R . . J 1
C41 C 0.2546(14) 0.2337(15) 0.7471(8) 0.089(8) Uani 1 1 d . . . . .
H41A H 0.2191 0.1835 0.7413 0.107 Uiso 1 1 calc R . . . .
H41B H 0.3138 0.2167 0.7417 0.107 Uiso 1 1 calc R . . . .
C62B C 0.204(4) 0.246(5) 0.324(3) 0.069(12) Uani 0.3333 1 d . U . C 2
H62C H 0.1625 0.2915 0.3281 0.083 Uiso 0.3333 1 calc R . . C 2
H62D H 0.1751 0.1910 0.3293 0.083 Uiso 0.3333 1 calc R . . C 2
C71A C 0.078(4) 0.261(7) -0.023(4) 0.15(4) Uani 0.3333 1 d . . . M 1
H71C H 0.0820 0.3204 -0.0354 0.176 Uiso 0.3333 1 calc R . . M 1
H71D H 0.0853 0.2265 -0.0609 0.176 Uiso 0.3333 1 calc R . . M 1
C63A C 0.315(3) 0.236(3) 0.360(2) 0.125(14) Uiso 0.67 1 d . . . C 1
H63D H 0.3182 0.1754 0.3673 0.188 Uiso 0.67 1 calc GR . . C 1
H63E H 0.3009 0.2643 0.3990 0.188 Uiso 0.67 1 calc GR . . C 1
H63F H 0.3685 0.2565 0.3447 0.188 Uiso 0.67 1 calc GR . . C 1
C55A C 0.541(3) 0.397(3) 0.607(2) 0.091(17) Uiso 0.48(6) 1 d . . . J 1
H55D H 0.5218 0.4098 0.5654 0.137 Uiso 0.48(6) 1 calc GR . . J 1
H55E H 0.6021 0.3904 0.6073 0.137 Uiso 0.48(6) 1 calc GR . . J 1
H55F H 0.5260 0.4438 0.6350 0.137 Uiso 0.48(6) 1 calc GR . . J 1
C43B C 0.253(3) 0.188(5) 0.852(3) 0.09(2) Uiso 0.46(9) 1 d . . . F 1
H43D H 0.3123 0.1755 0.8570 0.135 Uiso 0.46(9) 1 calc GR . . F 1
H43E H 0.2242 0.1407 0.8326 0.135 Uiso 0.46(9) 1 calc GR . . F 1
H43F H 0.2277 0.1990 0.8927 0.135 Uiso 0.46(9) 1 calc GR . . F 1
C51A C 0.243(3) 0.503(2) 0.4960(15) 0.103(9) Uiso 0.63(3) 1 d . . . I 1
H51C H 0.2212 0.5396 0.4635 0.155 Uiso 0.63(3) 1 calc GR . . I 1
H51D H 0.3032 0.5107 0.5003 0.155 Uiso 0.63(3) 1 calc GR . . I 1
H51E H 0.2151 0.5162 0.5353 0.155 Uiso 0.63(3) 1 calc GR . . I 1

loop_
_atom_site_aniso_label
_atom_site_aniso_U_11
_atom_site_aniso_U_22
_atom_site_aniso_U_33
_atom_site_aniso_U_23
_atom_site_aniso_U_13
_atom_site_aniso_U_12
Fe1 0.0364(13) 0.0267(13) 0.0334(11) 0.000 0.000 0.0057(13)
Fe2 0.0342(13) 0.0358(15) 0.0348(12) 0.000 0.000 0.0047(13)
Fe3 0.0343(13) 0.0330(15) 0.0420(13) 0.000 0.000 0.0034(13)
Fe4 0.0318(13) 0.0314(14) 0.0429(13) 0.000 0.000 0.0040(13)
N12 0.074(7) 0.054(7) 0.041(5) 0.011(5) -0.005(7) -0.007(7)
N6 0.087(9) 0.026(6) 0.048(6) 0.007(5) 0.003(7) -0.004(6)
N16 0.039(5) 0.077(8) 0.057(6) 0.019(8) 0.008(5) 0.009(6)
N13 0.063(8) 0.047(7) 0.054(6) 0.012(5) -0.008(6) 0.016(6)
N7 0.056(7) 0.057(7) 0.052(6) -0.011(5) -0.013(6) 0.010(6)
N8 0.065(9) 0.074(9) 0.046(6) 0.000(7) -0.003(5) -0.002(7)
N10 0.046(6) 0.057(8) 0.066(7) 0.003(7) -0.016(5) 0.001(6)
N15 0.065(8) 0.053(9) 0.066(7) 0.007(5) 0.012(7) 0.006(7)
N1 0.028(6) 0.043(7) 0.080(7) -0.002(6) -0.019(5) 0.006(5)
N4 0.053(7) 0.025(6) 0.067(7) 0.013(5) 0.001(6) -0.004(5)
N3 0.040(6) 0.068(9) 0.060(6) 0.002(6) 0.003(5) 0.004(6)
N18 0.043(5) 0.055(8) 0.048(6) 0.009(6) -0.007(5) -0.021(5)
C1 0.063(9) 0.021(6) 0.062(8) -0.003(6) -0.005(7) -0.017(6)
C2 0.057(8) 0.032(7) 0.049(6) -0.006(6) 0.003(7) 0.011(6)
C12 0.038(7) 0.066(10) 0.054(7) -0.007(7) 0.002(6) -0.008(7)
C11 0.028(7) 0.055(9) 0.048(7) 0.012(6) -0.005(5) 0.001(6)
N14 0.130(13) 0.059(9) 0.048(6) 0.008(5) 0.003(9) 0.025(9)
C4 0.064(10) 0.032(8) 0.054(7) -0.005(5) -0.017(6) 0.008(6)
N9 0.042(7) 0.155(17) 0.058(7) 0.030(9) -0.016(5) -0.001(9)
C3 0.056(8) 0.030(8) 0.049(7) 0.009(5) -0.011(6) 0.007(6)
C8 0.037(7) 0.057(11) 0.059(8) 0.020(7) 0.007(5) 0.002(6)
N2 0.039(7) 0.112(13) 0.066(8) 0.013(7) -0.013(5) -0.015(7)
C9 0.036(7) 0.041(8) 0.061(8) -0.001(7) 0.000(5) -0.013(6)
N5 0.111(11) 0.024(7) 0.073(8) 0.011(6) -0.027(7) -0.012(7)
N11 0.148(14) 0.051(8) 0.046(7) 0.004(6) -0.001(7) -0.026(8)
C10 0.073(10) 0.014(6) 0.056(8) -0.001(5) -0.009(6) 0.003(6)
C5 0.033(6) 0.047(9) 0.070(8) 0.019(7) -0.008(6) 0.008(6)
N60 0.044(6) 0.067(9) 0.060(8) -0.003(6) -0.007(6) -0.016(6)
C61 0.109(17) 0.065(14) 0.098(18) 0.014(10) -0.061(13) -0.021(11)
C60 0.048(8) 0.076(12) 0.103(13) 0.040(10) -0.014(8) -0.026(8)
C66 0.124(19) 0.088(16) 0.14(2) 0.002(15) -0.007(16) -0.070(15)
N40 0.059(7) 0.046(7) 0.056(7) -0.008(6) -0.002(5) 0.020(6)
C62A 0.07(2) 0.09(2) 0.08(2) -0.029(17) -0.006(15) 0.056(19)
C48 0.093(12) 0.058(10) 0.050(8) -0.001(7) 0.000(8) 0.026(9)
C70 0.114(18) 0.22(3) 0.061(12) 0.011(15) 0.004(12) -0.01(2)
C40 0.081(10) 0.057(9) 0.036(7) 0.004(6) 0.009(7) 0.015(8)
C42 0.14(2) 0.27(4) 0.059(14) 0.029(18) 0.047(14) -0.02(3)
C69 0.044(8) 0.102(14) 0.067(10) 0.012(9) 0.002(7) -0.014(9)
C65 0.036(8) 0.107(15) 0.081(11) -0.013(10) 0.004(7) -0.018(9)
C53 0.065(13) 0.099(18) 0.21(3) 0.013(19) -0.009(16) 0.004(13)
C50A 0.069(12) 0.069(12) 0.069(12) 0.0001(14) 0.0000(14) -0.0001(14)
C52 0.094(12) 0.049(10) 0.082(12) -0.006(8) 0.031(10) 0.012(9)
C45 0.070(12) 0.115(18) 0.111(16) 0.004(14) -0.026(11) 0.020(12)
C47 0.091(18) 0.11(2) 0.20(3) 0.010(18) -0.038(19) -0.026(15)
C50B 0.043(17) 0.29(7) 0.10(3) 0.07(3) -0.018(17) -0.04(3)
C49 0.18(2) 0.094(15) 0.060(11) 0.009(10) -0.011(13) 0.010(16)
C44 0.086(13) 0.057(11) 0.117(16) 0.005(11) -0.009(11) 0.031(10)
C54B 0.08(2) 0.046(18) 0.26(5) 0.04(2) 0.08(3) -0.001(15)
C72 0.21(3) 0.26(4) 0.084(14) -0.003(18) -0.04(2) 0.12(3)
C76 0.36(7) 0.065(19) 0.28(5) -0.01(2) -0.09(5) -0.02(3)
C46 0.14(2) 0.057(14) 0.18(3) 0.012(14) -0.08(2) 0.023(14)
C73 0.080(12) 0.081(13) 0.101(15) 0.028(11) 0.003(10) -0.023(11)
C75 0.089(17) 0.24(4) 0.20(3) 0.12(3) -0.014(19) 0.00(2)
C71B 0.21(3) 0.26(4) 0.084(14) -0.003(18) -0.04(2) 0.12(3)
C74 0.12(2) 0.100(18) 0.14(2) 0.051(16) 0.016(16) 0.020(16)
C13 0.036(7) 0.129(18) 0.065(9) 0.029(11) 0.000(6) -0.021(9)
C14 0.021(6) 0.130(17) 0.060(9) -0.002(10) -0.008(6) -0.003(8)
N17 0.062(8) 0.123(12) 0.044(7) 0.007(7) -0.009(6) -0.036(8)
C68 0.101(17) 0.13(2) 0.22(3) -0.11(2) -0.049(18) 0.053(16)
C67 0.084(15) 0.11(2) 0.17(3) -0.024(18) 0.034(16) 0.011(14)
C54A 0.08(2) 0.046(18) 0.26(5) 0.04(2) 0.08(3) -0.001(15)
C41 0.12(2) 0.084(15) 0.069(14) 0.019(9) -0.018(11) 0.011(12)
C62B 0.069(12) 0.069(12) 0.069(12) 0.0001(14) 0.0000(14) -0.0001(14)
C71A 0.05(3) 0.24(10) 0.16(7) 0.09(7) -0.02(4) -0.08(5)

loop_
_atom_type_symbol
_atom_type_description
_atom_type_scat_dispersion_real
_atom_type_scat_dispersion_imag
_atom_type_scat_source
C C 0.0181 0.0091 'International Tables Vol C Tables 4.2.6.8 and 6.1.1.4'
H H 0.0000 0.0000 'International Tables Vol C Tables 4.2.6.8 and 6.1.1.4'
Fe Fe -1.1336 3.1974 'International Tables Vol C Tables 4.2.6.8 and 6.1.1.4'
N N 0.0311 0.0180 'International Tables Vol C Tables 4.2.6.8 and 6.1.1.4'

loop_
_geom_angle_atom_site_label_1
_geom_angle_atom_site_label_2
_geom_angle_atom_site_label_3
_geom_angle
_geom_angle_site_symmetry_1
_geom_angle_site_symmetry_3
_geom_angle_publ_flag
N12 Fe1 N12 83.2(6) . 2_565 ?
N13 Fe1 N12 172.3(5) 2_565 2_565 ?
N13 Fe1 N12 90.1(4) 2_565 . ?
N13 Fe1 N12 172.3(5) . . ?
N13 Fe1 N12 90.1(4) . 2_565 ?
N13 Fe1 N13 96.8(6) 2_565 . ?
N13 Fe1 N1 88.5(5) . . ?
N13 Fe1 N1 89.6(5) . 2_565 ?
N13 Fe1 N1 89.6(5) 2_565 . ?
N13 Fe1 N1 88.5(5) 2_565 2_565 ?
N1 Fe1 N12 93.9(5) . 2_565 ?
N1 Fe1 N12 88.3(5) . . ?
N1 Fe1 N12 88.3(5) 2_565 2_565 ?
N1 Fe1 N12 93.9(5) 2_565 . ?
N1 Fe1 N1 177.0(6) . 2_565 ?
N6 Fe2 N6 96.6(6) . 2_675 ?
N7 Fe2 N6 89.9(4) 2_675 2_675 ?
N7 Fe2 N6 173.4(4) 2_675 . ?
N7 Fe2 N6 89.9(4) . . ?
N7 Fe2 N6 173.4(4) . 2_675 ?
N7 Fe2 N7 83.6(6) . 2_675 ?
N7 Fe2 N8 94.2(5) 2_675 . ?
N7 Fe2 N8 94.2(5) . 2_675 ?
N7 Fe2 N8 90.9(5) . . ?
N7 Fe2 N8 90.9(5) 2_675 2_675 ?
N8 Fe2 N6 88.5(5) . 2_675 ?
N8 Fe2 N6 87.0(5) . . ?
N8 Fe2 N6 87.0(5) 2_675 2_675 ?
N8 Fe2 N6 88.5(5) 2_675 . ?
N8 Fe2 N8 173.2(6) . 2_675 ?
N10 Fe3 N10 96.1(6) 2_775 . ?
N15 Fe3 N10 89.0(5) 1_665 2_775 ?
N15 Fe3 N10 89.4(5) 1_665 . ?
N15 Fe3 N10 89.4(5) 2_665 2_775 ?
N15 Fe3 N10 89.0(5) 2_665 . ?
N15 Fe3 N15 177.6(6) 2_665 1_665 ?
N15 Fe3 N18 93.3(5) 1_665 4_657 ?
N15 Fe3 N18 88.6(5) 1_665 3_567 ?
N15 Fe3 N18 88.6(5) 2_665 4_657 ?
N15 Fe3 N18 93.3(5) 2_665 3_567 ?
N18 Fe3 N10 172.3(4) 4_657 . ?
N18 Fe3 N10 91.2(4) 4_657 2_775 ?
N18 Fe3 N10 91.2(4) 3_567 . ?
N18 Fe3 N10 172.2(4) 3_567 2_775 ?
N18 Fe3 N18 81.6(5) 4_657 3_567 ?
N16 Fe4 N16 87.1(6) . 2_665 ?
N4 Fe4 N16 96.1(5) 2_665 2_665 ?
N4 Fe4 N16 87.5(5) 2_665 . ?
N4 Fe4 N16 87.5(5) . 2_665 ?
N4 Fe4 N16 96.1(5) . . ?
N4 Fe4 N4 175.0(6) . 2_665 ?
N3 Fe4 N16 172.4(5) 2_665 . ?
N3 Fe4 N16 87.6(4) 2_665 2_665 ?
N3 Fe4 N16 87.6(4) . . ?
N3 Fe4 N16 172.4(5) . 2_665 ?
N3 Fe4 N4 87.6(5) . . ?
N3 Fe4 N4 89.1(5) . 2_665 ?
N3 Fe4 N4 87.6(5) 2_665 2_665 ?
N3 Fe4 N4 89.1(5) 2_665 . ?
N3 Fe4 N3 98.2(6) . 2_665 ?
C1 N12 Fe1 153.6(12) . . ?
C9 N6 Fe2 174.0(13) . . ?
C14 N16 Fe4 152.1(11) . . ?
C2 N13 Fe1 175.1(13) . . ?
C10 N7 Fe2 159.5(11) . . ?
C11 N8 Fe2 179.4(13) . . ?
C12 N10 Fe3 177.0(13) . . ?
C3 N15 Fe3 177.6(13) . 1_445 ?
C4 N1 Fe1 178.0(11) . . ?
C8 N4 Fe4 178.0(11) . . ?
C5 N3 Fe4 178.2(13) . . ?
C13 N18 Fe3 161.3(10) . 3_467 ?
N12 C1 N11 172.1(14) . . ?
N13 C2 N14 171.5(14) . . ?
N10 C12 N9 172.1(15) . . ?
N8 C11 N9 169.9(14) . . ?
C3 N14 C2 124.4(12) . . ?
N1 C4 N2 170.9(15) . . ?
C11 N9 C12 125.3(13) . . ?
N15 C3 N14 170.3(15) . . ?
N4 C8 N5 170.2(16) . . ?
C5 N2 C4 122.0(13) . . ?
N6 C9 N5 171.4(15) . . ?
C8 N5 C9 124.1(13) . . ?
C1 N11 C10 118.4(12) . 3_466 ?
N7 C10 N11 173.5(14) . 3_566 ?
N3 C5 N2 170.1(15) . . ?
C60 N60 C69 106.5(11) . . ?
C60 N60 C65 112.3(14) . . ?
C60 N60 C73 114.8(14) . . ?
C65 N60 C69 106.7(12) . . ?
C73 N60 C69 111.8(13) . . ?
C73 N60 C65 104.5(13) . . ?
C62A C61 C60 120(2) . . ?
N60 C60 C61 119.5(15) . . ?
C67 C66 C65 113.7(18) . . ?
C40 N40 C48 103.9(10) . . ?
C52 N40 C48 110.9(13) . . ?
C52 N40 C40 112.4(12) . . ?
C52 N40 C44 106.7(12) . . ?
C44 N40 C48 111.0(12) . . ?
C44 N40 C40 112.0(14) . . ?
C61 C62A C63A 114(3) . . ?
N40 C48 C49 115.4(13) . . ?
C69 C70 C71B 106(3) . . ?
C69 C70 C71A 126(3) . . ?
C41 C40 N40 114.7(13) . . ?
C43A C42 C41 134(4) . . ?
C41 C42 C43B 103(4) . . ?
C70 C69 N60 117.1(15) . . ?
N60 C65 C66 114.8(15) . . ?
C54B C53 C52 96(3) . . ?
C54A C53 C52 114(3) . . ?
C49 C50A C51A 123(5) . . ?
N40 C52 C53 117.3(14) . . ?
C44 C45 C46 116(2) . . ?
C51B C50B C49 72(3) . . ?
C48 C49 C50B 102(2) . . ?
C48 C49 C51B 109(3) . . ?
C50A C49 C48 121(3) . . ?
C50B C49 C51B 49(2) . . ?
N40 C44 C45 115.1(15) . . ?
C53 C54B C55B 119(5) . . ?
C47 C46 C45 111(2) . . ?
C74 C73 N60 115.2(17) . . ?
C74 C75 C76 105(3) . 4 ?
C72 C71B C70 110(5) . . ?
C73 C74 C75 121(2) . . ?
N18 C13 N17 164(2) . . ?
N16 C14 N17 169.7(18) . . ?
C14 N17 C13 116.9(13) . . ?
C66 C67 C68 110(2) . . ?
C50B C51B C49 60(4) . . ?
C53 C54A C55A 109(3) . . ?
C42 C41 C40 112(2) . . ?
C63B C62B C61 101(4) . . ?
C72 C71A C70 114(5) . . ?

loop_
_geom_bond_atom_site_label_1
_geom_bond_atom_site_label_2
_geom_bond_distance
_geom_bond_site_symmetry_2
_geom_bond_publ_flag
Fe1 N12 2.201(11) . ?
Fe1 N12 2.201(11) 2_565 ?
Fe1 N13 2.132(11) . ?
Fe1 N13 2.132(11) 2_565 ?
Fe1 N1 2.135(10) . ?
Fe1 N1 2.135(10) 2_565 ?
Fe2 N6 2.188(10) . ?
Fe2 N6 2.188(10) 2_675 ?
Fe2 N7 2.148(11) 2_675 ?
Fe2 N7 2.148(11) . ?
Fe2 N8 2.163(13) . ?
Fe2 N8 2.164(13) 2_675 ?
Fe3 N10 2.181(11) . ?
Fe3 N10 2.181(11) 2_775 ?
Fe3 N15 2.139(14) 2_665 ?
Fe3 N15 2.139(14) 1_665 ?
Fe3 N18 2.160(10) 4_657 ?
Fe3 N18 2.160(10) 3_567 ?
Fe4 N16 2.190(11) 2_665 ?
Fe4 N16 2.190(11) . ?
Fe4 N4 2.172(11) . ?
Fe4 N4 2.172(11) 2_665 ?
Fe4 N3 2.122(12) 2_665 ?
Fe4 N3 2.122(12) . ?
N12 C1 1.134(16) . ?
N6 C9 1.131(16) . ?
N16 C14 1.122(17) . ?
N13 C2 1.136(16) . ?
N7 C10 1.172(16) . ?
N8 C11 1.150(16) . ?
N10 C12 1.115(16) . ?
N15 Fe3 2.139(14) 1_445 ?
N15 C3 1.141(18) . ?
N1 C4 1.137(17) . ?
N4 C8 1.136(18) . ?
N3 C5 1.153(16) . ?
N18 Fe3 2.160(10) 3_467 ?
N18 C13 1.144(17) . ?
C1 N11 1.307(18) . ?
C2 N14 1.303(17) . ?
C12 N9 1.335(17) . ?
C11 N9 1.236(17) . ?
N14 C3 1.30(2) . ?
C4 N2 1.351(19) . ?
C8 N5 1.28(2) . ?
N2 C5 1.296(17) . ?
C9 N5 1.322(18) . ?
N11 C10 1.312(17) 3_466 ?
C10 N11 1.312(17) 3_566 ?
N60 C60 1.45(2) . ?
N60 C69 1.569(19) . ?
N60 C65 1.51(2) . ?
N60 C73 1.49(2) . ?
C61 C60 1.48(2) . ?
C61 C62A 1.33(4) . ?
C61 C62B 1.91(6) . ?
C66 C65 1.58(3) . ?
C66 C67 1.48(3) . ?
N40 C48 1.551(19) . ?
N40 C40 1.535(17) . ?
N40 C52 1.46(2) . ?
N40 C44 1.46(2) . ?
C63B C62B 1.47(8) . ?
C62A C63A 1.72(5) . ?
C48 C49 1.56(2) . ?
C70 C69 1.47(2) . ?
C70 C71B 1.72(7) . ?
C70 C71A 1.59(7) . ?
C40 C41 1.52(2) . ?
C42 C43A 1.36(5) . ?
C42 C41 1.47(3) . ?
C42 C43B 1.53(6) . ?
C53 C52 1.53(3) . ?
C53 C54B 1.31(5) . ?
C53 C54A 1.51(5) . ?
C50A C49 1.41(6) . ?
C50A C51A 1.53(8) . ?
C45 C44 1.55(3) . ?
C45 C46 1.57(3) . ?
C55B C54B 1.45(6) . ?
C47 C46 1.27(3) . ?
C50B C49 1.74(6) . ?
C50B C51B 1.51(7) . ?
C49 C51B 1.91(7) . ?
C72 C71B 1.28(5) . ?
C72 C71A 1.36(6) . ?
C76 C75 1.73(4) 4_545 ?
C73 C74 1.45(3) . ?
C75 C76 1.73(4) 4 ?
C75 C74 1.46(4) . ?
C13 N17 1.35(2) . ?
C14 N17 1.31(2) . ?
C68 C67 1.52(4) . ?
C54A C55A 1.57(6) . ?

loop_
_twin_individual_id
_twin_individual_mass_fraction_refined
1 0.93(3)
2 0.07(3)
